data_4061536
loop_
_publ_author_name
'Sanchez-Barba, L. F.'
'Hughes, D. L.'
'Humphrey, S. M.'
'Bochmann, M.'

_publ_section_title
;
New bis(allyl)(diketiminato) and tris(allyl) lanthanide complexes and 
their reactivity in the polymerization of polar monomers
;
_journal_issue 15
_journal_name_full Organometallics
_journal_page_first 3792
_journal_page_last 3799
_journal_paper_doi 10.1021/om050309x
_journal_volume 24
_journal_year 2005
_chemical_formula_moiety 'C35 H51 N2 Sm'
_chemical_formula_sum 'C35 H51 N2 Sm'
_chemical_formula_weight 650.13
_space_group_IT_number 2
_symmetry_cell_setting triclinic
_symmetry_space_group_name_Hall '-P 1'
_symmetry_space_group_name_H-M 'P -1'
_cell_angle_alpha 65.0710(18)
_cell_angle_beta 78.7228(14)
_cell_angle_gamma 73.3055(12)
_cell_formula_units_Z 2
_cell_length_a 10.9089(3)
_cell_length_b 12.3956(3)
_cell_length_c 13.9731(4)
_cell_measurement_temperature 180(2)
_cell_volume 1635.17(8)
_diffrn_ambient_temperature 180(2)
_exptl_crystal_density_diffrn 1.320
_cod_database_code 4061536

loop_
_symmetry_equiv_pos_as_xyz
'x, y, z'
'-x, -y, -z'

loop_
_atom_site_label
_atom_site_type_symbol
_atom_site_fract_x
_atom_site_fract_y
_atom_site_fract_z
_atom_site_U_iso_or_equiv
_atom_site_adp_type
_atom_site_occupancy
_atom_site_symmetry_multiplicity
_atom_site_calc_flag
_atom_site_refinement_flags
_atom_site_disorder_assembly
_atom_site_disorder_group
Sm1 Sm 0.138788(17) 0.258337(18) 0.263707(15) 0.03068(7) Uani 1 1 d . . .
N1 N 0.2392(3) 0.4216(3) 0.2189(2) 0.0287(6) Uani 1 1 d . . .
N2 N 0.3298(3) 0.1803(3) 0.1762(2) 0.0302(6) Uani 1 1 d . . .
C1 C 0.2763(3) 0.4637(3) 0.1161(3) 0.0283(7) Uani 1 1 d . . .
C2 C 0.3096(3) 0.3920(3) 0.0539(3) 0.0308(8) Uani 1 1 d . . .
H2 H 0.3045 0.4391 -0.0198 0.037 Uiso 1 1 calc R . .
C3 C 0.3486(3) 0.2656(3) 0.0796(3) 0.0304(8) Uani 1 1 d . . .
C4 C 0.2861(4) 0.5953(3) 0.0553(3) 0.0371(8) Uani 1 1 d . . .
H4A H 0.2619 0.6384 0.1035 0.056 Uiso 1 1 calc R . .
H4B H 0.2281 0.6351 -0.0015 0.056 Uiso 1 1 calc R . .
H4C H 0.3746 0.5977 0.0247 0.056 Uiso 1 1 calc R . .
C5 C 0.4167(4) 0.2272(4) -0.0100(3) 0.0458(10) Uani 1 1 d . . .
H5A H 0.4397 0.1378 0.0159 0.069 Uiso 1 1 calc R . .
H5B H 0.4948 0.2586 -0.0369 0.069 Uiso 1 1 calc R . .
H5C H 0.3599 0.2603 -0.0671 0.069 Uiso 1 1 calc R . .
C6 C 0.2238(4) 0.4969(3) 0.2780(3) 0.0324(8) Uani 1 1 d . . .
C7 C 0.3263(4) 0.4789(4) 0.3349(3) 0.0368(9) Uani 1 1 d . . .
C8 C 0.3096(5) 0.5496(4) 0.3944(3) 0.0508(11) Uani 1 1 d . . .
H8 H 0.3777 0.5399 0.4326 0.061 Uiso 1 1 calc R . .
C9 C 0.1960(5) 0.6332(5) 0.3984(4) 0.0586(13) Uani 1 1 d . . .
H9 H 0.1870 0.6810 0.4386 0.070 Uiso 1 1 calc R . .
C10 C 0.0956(5) 0.6479(4) 0.3447(3) 0.0503(11) Uani 1 1 d . . .
H10 H 0.0173 0.7051 0.3490 0.060 Uiso 1 1 calc R . .
C11 C 0.1071(4) 0.5799(4) 0.2837(3) 0.0407(9) Uani 1 1 d . . .
C12 C 0.4515(4) 0.3866(4) 0.3325(3) 0.0424(9) Uani 1 1 d . . .
H12 H 0.4308 0.3190 0.3220 0.051 Uiso 1 1 calc R . .
C13 C 0.5441(5) 0.4411(5) 0.2396(4) 0.0652(14) Uani 1 1 d . . .
H13A H 0.5017 0.4767 0.1738 0.098 Uiso 1 1 calc R . .
H13B H 0.6199 0.3769 0.2359 0.098 Uiso 1 1 calc R . .
H13C H 0.5704 0.5049 0.2491 0.098 Uiso 1 1 calc R . .
C14 C 0.5167(6) 0.3293(5) 0.4353(4) 0.0732(16) Uani 1 1 d . . .
H14A H 0.5971 0.2712 0.4286 0.110 Uiso 1 1 calc R . .
H14B H 0.4597 0.2865 0.4937 0.110 Uiso 1 1 calc R . .
H14C H 0.5351 0.3936 0.4499 0.110 Uiso 1 1 calc R . .
C15 C -0.0095(4) 0.5974(4) 0.2296(4) 0.0489(11) Uani 1 1 d . . .
H15 H 0.0143 0.5417 0.1907 0.059 Uiso 1 1 calc R . .
C16 C -0.0501(6) 0.7294(5) 0.1484(4) 0.0721(15) Uani 1 1 d . . .
H16A H -0.1255 0.7371 0.1156 0.108 Uiso 1 1 calc R . .
H16B H 0.0206 0.7488 0.0936 0.108 Uiso 1 1 calc R . .
H16C H -0.0714 0.7862 0.1843 0.108 Uiso 1 1 calc R . .
C17 C -0.1225(5) 0.5628(5) 0.3107(5) 0.0720(15) Uani 1 1 d . . .
H17A H -0.0953 0.4794 0.3629 0.108 Uiso 1 1 calc R . .
H17B H -0.1932 0.5670 0.2746 0.108 Uiso 1 1 calc R . .
H17C H -0.1513 0.6198 0.3467 0.108 Uiso 1 1 calc R . .
C18 C 0.3946(3) 0.0546(3) 0.1986(3) 0.0319(8) Uani 1 1 d . . .
C19 C 0.5147(4) 0.0109(4) 0.2404(3) 0.0413(9) Uani 1 1 d . . .
C20 C 0.5724(4) -0.1135(4) 0.2704(3) 0.0499(11) Uani 1 1 d . . .
H20 H 0.6542 -0.1444 0.2978 0.060 Uiso 1 1 calc R . .
C21 C 0.5131(5) -0.1914(4) 0.2609(3) 0.0491(11) Uani 1 1 d . . .
H21 H 0.5526 -0.2762 0.2839 0.059 Uiso 1 1 calc R . .
C22 C 0.3967(4) -0.1477(4) 0.2183(3) 0.0444(10) Uani 1 1 d . . .
H22 H 0.3572 -0.2027 0.2112 0.053 Uiso 1 1 calc R . .
C23 C 0.3359(4) -0.0244(3) 0.1854(3) 0.0373(9) Uani 1 1 d . . .
C24 C 0.5821(4) 0.0957(4) 0.2532(3) 0.0483(11) Uani 1 1 d . . .
H24 H 0.5247 0.1796 0.2296 0.058 Uiso 1 1 calc R . .
C25 C 0.7103(7) 0.1033(7) 0.1851(5) 0.094(2) Uani 1 1 d . . .
H25A H 0.7496 0.1589 0.1958 0.141 Uiso 1 1 calc R . .
H25B H 0.6953 0.1341 0.1103 0.141 Uiso 1 1 calc R . .
H25C H 0.7681 0.0218 0.2058 0.141 Uiso 1 1 calc R . .
C26 C 0.6038(7) 0.0575(6) 0.3662(4) 0.087(2) Uani 1 1 d . . .
H26A H 0.5218 0.0533 0.4097 0.130 Uiso 1 1 calc R . .
H26B H 0.6407 0.1172 0.3727 0.130 Uiso 1 1 calc R . .
H26C H 0.6632 -0.0231 0.3904 0.130 Uiso 1 1 calc R . .
C27 C 0.2094(4) 0.0196(4) 0.1356(4) 0.0469(10) Uani 1 1 d . . .
H27 H 0.1885 0.1110 0.1054 0.056 Uiso 1 1 calc R . .
C28 C 0.0995(5) -0.0215(5) 0.2173(5) 0.0682(14) Uani 1 1 d . . .
H28A H 0.0952 0.0043 0.2755 0.102 Uiso 1 1 calc R . .
H28B H 0.1144 -0.1107 0.2451 0.102 Uiso 1 1 calc R . .
H28C H 0.0183 0.0156 0.1839 0.102 Uiso 1 1 calc R . .
C29 C 0.2179(6) -0.0212(5) 0.0444(4) 0.0697(15) Uani 1 1 d . . .
H29A H 0.1342 0.0083 0.0153 0.105 Uiso 1 1 calc R . .
H29B H 0.2423 -0.1106 0.0710 0.105 Uiso 1 1 calc R . .
H29C H 0.2826 0.0128 -0.0112 0.105 Uiso 1 1 calc R . .
C30 C -0.0222(5) 0.3296(5) 0.1218(4) 0.0596(13) Uani 1 1 d . . .
H30A H -0.0168 0.4075 0.0610 0.072 Uiso 1 1 calc R . .
H30B H -0.0290 0.2656 0.0996 0.072 Uiso 1 1 calc R . .
C31 C -0.1027(5) 0.3400(6) 0.2051(5) 0.0721(16) Uani 1 1 d . . .
H31 H -0.1458 0.4254 0.1986 0.087 Uiso 1 1 calc R . .
C32 C -0.1115(4) 0.2497(6) 0.3061(4) 0.0658(15) Uani 1 1 d . . .
H32A H -0.1315 0.1746 0.3107 0.079 Uiso 1 1 calc R . .
H32B H -0.1596 0.2781 0.3623 0.079 Uiso 1 1 calc R . .
C33 C 0.1833(6) 0.0539(4) 0.4298(4) 0.0602(14) Uani 1 1 d . . .
H33A H 0.1393 -0.0088 0.4362 0.072 Uiso 1 1 calc R . .
H33B H 0.2743 0.0192 0.4457 0.072 Uiso 1 1 calc R . .
C34 C 0.1147(5) 0.1369(5) 0.4738(3) 0.0589(13) Uani 1 1 d . . .
H34 H 0.0266 0.1282 0.5081 0.071 Uiso 1 1 calc R . .
C35 C 0.1490(5) 0.2424(5) 0.4563(3) 0.0552(12) Uani 1 1 d . . .
H35A H 0.2355 0.2316 0.4757 0.066 Uiso 1 1 calc R . .
H35B H 0.0826 0.3026 0.4789 0.066 Uiso 1 1 calc R . .

loop_
_atom_site_aniso_label
_atom_site_aniso_U_11
_atom_site_aniso_U_22
_atom_site_aniso_U_33
_atom_site_aniso_U_23
_atom_site_aniso_U_13
_atom_site_aniso_U_12
Sm1 0.02179(10) 0.03370(11) 0.03732(11) -0.01287(8) -0.00240(7) -0.00909(7)
N1 0.0275(15) 0.0334(16) 0.0281(14) -0.0129(13) 0.0004(12) -0.0116(12)
N2 0.0268(15) 0.0332(16) 0.0302(15) -0.0113(13) -0.0021(12) -0.0081(13)
C1 0.0261(17) 0.0296(18) 0.0292(17) -0.0091(15) -0.0051(14) -0.0084(14)
C2 0.035(2) 0.0305(19) 0.0244(17) -0.0066(15) -0.0054(14) -0.0079(15)
C3 0.0272(18) 0.037(2) 0.0295(18) -0.0143(16) -0.0049(14) -0.0069(15)
C4 0.042(2) 0.033(2) 0.0338(19) -0.0081(16) 0.0004(16) -0.0152(17)
C5 0.059(3) 0.041(2) 0.033(2) -0.0153(18) 0.0054(19) -0.010(2)
C6 0.041(2) 0.0290(19) 0.0267(17) -0.0092(15) 0.0047(15) -0.0151(16)
C7 0.046(2) 0.038(2) 0.0301(19) -0.0110(16) -0.0004(16) -0.0197(18)
C8 0.068(3) 0.058(3) 0.037(2) -0.023(2) -0.004(2) -0.024(2)
C9 0.088(4) 0.055(3) 0.048(3) -0.033(2) 0.008(3) -0.028(3)
C10 0.059(3) 0.046(3) 0.050(3) -0.029(2) 0.011(2) -0.014(2)
C11 0.046(2) 0.034(2) 0.039(2) -0.0133(17) 0.0056(18) -0.0138(18)
C12 0.045(2) 0.045(2) 0.043(2) -0.0174(19) -0.0124(18) -0.0131(19)
C13 0.045(3) 0.081(4) 0.056(3) -0.014(3) 0.001(2) -0.016(3)
C14 0.079(4) 0.083(4) 0.053(3) -0.018(3) -0.029(3) -0.008(3)
C15 0.039(2) 0.046(3) 0.063(3) -0.028(2) -0.004(2) -0.0010(19)
C16 0.068(4) 0.061(3) 0.076(4) -0.021(3) -0.020(3) 0.003(3)
C17 0.044(3) 0.072(4) 0.097(4) -0.037(3) 0.008(3) -0.014(3)
C18 0.0316(19) 0.0298(19) 0.0316(18) -0.0138(15) 0.0017(15) -0.0031(15)
C19 0.042(2) 0.041(2) 0.036(2) -0.0152(18) -0.0075(17) 0.0006(18)
C20 0.047(3) 0.043(2) 0.048(2) -0.013(2) -0.012(2) 0.005(2)
C21 0.060(3) 0.031(2) 0.043(2) -0.0113(19) -0.001(2) 0.001(2)
C22 0.055(3) 0.032(2) 0.047(2) -0.0187(18) 0.001(2) -0.0091(19)
C23 0.042(2) 0.031(2) 0.038(2) -0.0144(17) 0.0012(17) -0.0088(17)
C24 0.041(2) 0.050(3) 0.056(3) -0.024(2) -0.022(2) 0.004(2)
C25 0.108(5) 0.112(5) 0.096(5) -0.057(4) 0.032(4) -0.075(5)
C26 0.121(6) 0.105(5) 0.052(3) -0.025(3) -0.017(3) -0.054(4)
C27 0.045(2) 0.037(2) 0.064(3) -0.021(2) -0.010(2) -0.0111(19)
C28 0.046(3) 0.066(3) 0.093(4) -0.030(3) -0.008(3) -0.015(3)
C29 0.084(4) 0.060(3) 0.077(4) -0.034(3) -0.035(3) -0.004(3)
C30 0.043(3) 0.075(3) 0.061(3) -0.021(3) -0.018(2) -0.014(2)
C31 0.029(2) 0.085(4) 0.107(5) -0.037(4) -0.023(3) -0.010(2)
C32 0.031(2) 0.095(4) 0.070(3) -0.020(3) -0.006(2) -0.030(3)
C33 0.084(4) 0.045(3) 0.053(3) -0.002(2) -0.028(3) -0.029(3)
C34 0.045(3) 0.077(4) 0.038(2) -0.001(2) 0.003(2) -0.027(3)
C35 0.064(3) 0.059(3) 0.037(2) -0.019(2) 0.002(2) -0.009(2)

loop_
_geom_bond_atom_site_label_1
_geom_bond_atom_site_label_2
_geom_bond_distance
_geom_bond_site_symmetry_2
_geom_bond_publ_flag
Sm1 N2 2.369(3) . ?
Sm1 N1 2.372(3) . ?
Sm1 C30 2.606(4) . ?
Sm1 C33 2.612(4) . ?
Sm1 C35 2.636(4) . ?
Sm1 C34 2.674(4) . ?
Sm1 C31 2.692(4) . ?
Sm1 C32 2.702(4) . ?
N1 C1 1.327(4) . ?
N1 C6 1.445(4) . ?
N2 C3 1.340(4) . ?
N2 C18 1.438(4) . ?
C1 C2 1.421(5) . ?
C1 C4 1.514(5) . ?
C2 C3 1.402(5) . ?
C2 H2 0.9500 . ?
C3 C5 1.510(5) . ?
C4 H4A 0.9800 . ?
C4 H4B 0.9800 . ?
C4 H4C 0.9800 . ?
C5 H5A 0.9800 . ?
C5 H5B 0.9800 . ?
C5 H5C 0.9800 . ?
C6 C11 1.401(5) . ?
C6 C7 1.409(5) . ?
C7 C8 1.399(6) . ?
C7 C12 1.514(6) . ?
C8 C9 1.376(7) . ?
C8 H8 0.9500 . ?
C9 C10 1.374(7) . ?
C9 H9 0.9500 . ?
C10 C11 1.398(6) . ?
C10 H10 0.9500 . ?
C11 C15 1.522(6) . ?
C12 C13 1.517(6) . ?
C12 C14 1.525(6) . ?
C12 H12 1.0000 . ?
C13 H13A 0.9800 . ?
C13 H13B 0.9800 . ?
C13 H13C 0.9800 . ?
C14 H14A 0.9800 . ?
C14 H14B 0.9800 . ?
C14 H14C 0.9800 . ?
C15 C17 1.529(7) . ?
C15 C16 1.541(7) . ?
C15 H15 1.0000 . ?
C16 H16A 0.9800 . ?
C16 H16B 0.9800 . ?
C16 H16C 0.9800 . ?
C17 H17A 0.9800 . ?
C17 H17B 0.9800 . ?
C17 H17C 0.9800 . ?
C18 C23 1.400(5) . ?
C18 C19 1.406(5) . ?
C19 C20 1.396(6) . ?
C19 C24 1.527(6) . ?
C20 C21 1.368(6) . ?
C20 H20 0.9500 . ?
C21 C22 1.375(6) . ?
C21 H21 0.9500 . ?
C22 C23 1.390(5) . ?
C22 H22 0.9500 . ?
C23 C27 1.520(6) . ?
C24 C26 1.492(6) . ?
C24 C25 1.533(7) . ?
C24 H24 1.0000 . ?
C25 H25A 0.9800 . ?
C25 H25B 0.9800 . ?
C25 H25C 0.9800 . ?
C26 H26A 0.9800 . ?
C26 H26B 0.9800 . ?
C26 H26C 0.9800 . ?
C27 C28 1.525(7) . ?
C27 C29 1.535(6) . ?
C27 H27 1.0000 . ?
C28 H28A 0.9800 . ?
C28 H28B 0.9800 . ?
C28 H28C 0.9800 . ?
C29 H29A 0.9800 . ?
C29 H29B 0.9800 . ?
C29 H29C 0.9800 . ?
C30 C31 1.344(7) . ?
C30 H30A 0.9900 . ?
C30 H30B 0.9900 . ?
C31 C32 1.389(8) . ?
C31 H31 1.0000 . ?
C32 H32A 0.9900 . ?
C32 H32B 0.9900 . ?
C33 C34 1.381(7) . ?
C33 H33A 0.9900 . ?
C33 H33B 0.9900 . ?
C34 C35 1.373(7) . ?
C34 H34 1.0000 . ?
C35 H35A 0.9900 . ?
C35 H35B 0.9900 . ?
